data_7129485
loop_
_publ_author_name
'Lu, Hui'
'Chen, Bin'
'Li, Yu'
'Shi, Jiye'
'Li, Jiang'
'Wang, Lihua'
'Luo, Shihua'
'Fan, Chunhai'
'Shen, Jianlei'
'Chen, Jing'

_publ_section_title
;
 Benzyl-rich ligand engineering of the photostability of atomically
 precise gold nanoclusters
;
_journal_name_full 'Chemical Communications'
_journal_paper_doi 10.1039/D1CC06467C
_journal_year 2022
_chemical_formula_moiety 'C160 H156 Au8 B2 P8'
_chemical_formula_sum 'C160 H156 Au8 B2 P8'
_chemical_formula_weight 3923.95
_space_group_crystal_system monoclinic
_space_group_IT_number 14
_space_group_name_Hall '-P 2ybc'
_space_group_name_H-M_alt 'P 1 21/c 1'
_atom_sites_solution_hydrogens geom
_atom_sites_solution_primary dual
_audit_creation_date 2020-06-15
_audit_creation_method
;
Olex2 1.2
(compiled 2018.05.29 svn.r3508 for OlexSys, GUI svn.r5506)
;
_audit_update_record
;
2021-11-16 deposited with the CCDC.	2021-12-30 downloaded from the CCDC.
;
_cell_angle_alpha 90
_cell_angle_beta 113.934(3)
_cell_angle_gamma 90
_cell_formula_units_Z 2
_cell_length_a 21.632(2)
_cell_length_b 19.298(2)
_cell_length_c 24.055(2)
_cell_measurement_reflns_used 9906
_cell_measurement_temperature 120
_cell_measurement_theta_max 27.427
_cell_measurement_theta_min 2.305
_cell_volume 9178.4(15)
_computing_cell_refinement 'SAINT V8.38A (?, 2016)'
_computing_data_reduction 'SAINT V8.38A (?, 2016)'
_computing_molecular_graphics 'Olex2 (Dolomanov et al., 2009)'
_computing_publication_material 'Olex2 (Dolomanov et al., 2009)'
_computing_structure_refinement 'ShelXL (Sheldrick, 2015)'
_computing_structure_solution 'ShelXT (Sheldrick, 2015)'
_diffrn_ambient_temperature 120
_diffrn_measured_fraction_theta_full 0.998
_diffrn_measured_fraction_theta_max 0.980
_diffrn_measurement_device_type 'Bruker D8-Venture'
_diffrn_radiation_type MoK\a
_diffrn_radiation_wavelength 0.71073
_diffrn_reflns_av_R_equivalents 0.1911
_diffrn_reflns_av_unetI/netI 0.1469
_diffrn_reflns_Laue_measured_fraction_full 0.998
_diffrn_reflns_Laue_measured_fraction_max 0.980
_diffrn_reflns_limit_h_max 28
_diffrn_reflns_limit_h_min -28
_diffrn_reflns_limit_k_max 24
_diffrn_reflns_limit_k_min -25
_diffrn_reflns_limit_l_max 26
_diffrn_reflns_limit_l_min -31
_diffrn_reflns_number 136144
_diffrn_reflns_point_group_measured_fraction_full 0.998
_diffrn_reflns_point_group_measured_fraction_max 0.980
_diffrn_reflns_theta_full 25.242
_diffrn_reflns_theta_max 27.783
_diffrn_reflns_theta_min 2.305
_exptl_absorpt_coefficient_mu 6.477
_exptl_absorpt_correction_T_max 0.7456
_exptl_absorpt_correction_T_min 0.4251
_exptl_absorpt_correction_type multi-scan
_exptl_absorpt_process_details
'SADABS-2016/2 (Bruker,2016/2) was used for absorption correction. wR2(int) was 0.1405 before and 0.0825 after correction. The Ratio of minimum to maximum transmission is 0.5701. The \l/2 correction factor is Not present.'
_exptl_crystal_colour red
_exptl_crystal_colour_primary red
_exptl_crystal_density_diffrn 1.420
_exptl_crystal_description block
_exptl_crystal_F_000 3756
_exptl_crystal_size_max 0.14
_exptl_crystal_size_mid 0.1
_exptl_crystal_size_min 0.07
_refine_diff_density_max 6.298
_refine_diff_density_min -2.762
_refine_diff_density_rms 0.293
_refine_ls_extinction_method none
_refine_ls_goodness_of_fit_ref 1.035
_refine_ls_hydrogen_treatment constr
_refine_ls_matrix_type full
_refine_ls_number_parameters 675
_refine_ls_number_reflns 21265
_refine_ls_number_restraints 1290
_refine_ls_restrained_S_all 1.007
_refine_ls_R_factor_all 0.2594
_refine_ls_R_factor_gt 0.1270
_refine_ls_shift/su_max 0.001
_refine_ls_shift/su_mean 0.000
_refine_ls_structure_factor_coef Fsqd
_refine_ls_weighting_details 'w=1/[\s^2^(Fo^2^)+(0.0950P)^2^+771.3405P] where P=(Fo^2^+2Fc^2^)/3'
_refine_ls_weighting_scheme calc
_refine_ls_wR_factor_gt 0.2950
_refine_ls_wR_factor_ref 0.3929
_reflns_Friedel_coverage 0.000
_reflns_number_gt 8886
_reflns_number_total 21265
_reflns_threshold_expression 'I > 2\s(I)'
_cod_data_source_file d1cc06467c2.cif
_cod_data_source_block luhj20190522c_0m_sq
_cod_original_cell_volume 9178.3(17)
_cod_database_code 7129485
_shelx_shelxl_version_number 2014/7
_shelx_space_group_comment
;
The symmetry employed for this shelxl refinement is uniquely defined
by the following loop, which should always be used as a source of
symmetry information in preference to the above space-group names.
They are only intended as comments.
;
_shelx_estimated_absorpt_t_max 0.660
_shelx_estimated_absorpt_t_min 0.464
_olex2_refinement_description
;
1. Fixed Uiso
 At 1.2 times of:
  All C(H) groups, All C(H,H) groups
 At 1.5 times of:
  All C(H,H,H) groups
2. Uiso/Uaniso restraints and constraints
All non-hydrogen atoms have similar U: within 2A with sigma of 0.04 and sigma
for terminal atoms of 0.08
3. Rigid body (RIGU) restrains
 All non-hydrogen atoms
 with sigma for 1-2 distances of 0.004 and sigma for 1-3 distances of 0.004
4.a Secondary CH2 refined with riding coordinates:
 C1(H1A,H1B), C9(H9A,H9B), C10(H10A,H10B), C23(H23A,H23B), C24(H24A,H24B),
 C43(H43A,H43B)
4.b Me refined with riding coordinates:
 C77(H77A,H77B,H77C)
4.c Aromatic/amide H refined with riding coordinates:
 C4(H4), C5(H5), C6(H6), C7(H7), C8(H8), C12(H12), C13(H13), C14(H14),
 C15(H15), C16(H16), C17(H17), C18(H18), C19(H19), C20(H20), C21(H21), C26(H26),
  C27(H27), C28(H28), C29(H29), C30(H30), C32(H32), C33(H33), C34(H34),
 C35(H35), C36(H36), C38(H38), C39(H39), C40(H40), C41(H41), C42(H42), C44(H44),
  C46(H46), C47(H47), C48(H48), C49(H49), C50(H50), C51(H51), C52(H52),
 C53(H53), C55(H55), C58(H58), C59(H59), C61(H61), C62(H62), C65(H65), C67(H67),
  C71(H71), C73(H73)
4.d Fitted hexagon refined as free rotating group:
 C3(C4,C5,C6,C7,C8), C11(C12,C13,C14,C15,C16), C17(C18,C19,C20,C21,C22),
 C25(C26,C27,C28,C29,C30), C31(C32,C33,C34,C35,C36), C37(C38,C39,C40,C41,C42),
 C44(C45,C46,C47,C48,C49), C50(C51,C52,C53,C54,C55), C57(C58,C59,C60,C61,C62),
 C63(C64,C65,C66,C67,C68), C70(C71,C72,C73,C74,C75)
4.e Idealised Me refined as rotating group:
 C69(H69A,H69B,H69C), C76(H76A,H76B,H76C), C78(H78A,H78B,H78C), C79(H79A,H79B,
 H79C), C80(H80A,H80B,H80C)
;
_olex2_submission_special_instructions 'No special instructions were received'

loop_
_space_group_symop_operation_xyz
'x, y, z'
'-x, y+1/2, -z+1/2'
'-x, -y, -z'
'x, -y-1/2, z-1/2'

loop_
_atom_site_label
_atom_site_type_symbol
_atom_site_fract_x
_atom_site_fract_y
_atom_site_fract_z
_atom_site_U_iso_or_equiv
_atom_site_adp_type
_atom_site_occupancy
_atom_site_site_symmetry_order
_atom_site_calc_flag
_atom_site_refinement_flags_posn
_atom_site_refinement_flags_adp
_atom_site_refinement_flags_occupancy
_atom_site_disorder_assembly
_atom_site_disorder_group
Au1 Au 0.46183(5) 0.51158(7) 0.44239(5) 0.0633(4) Uani 1 1 d . U . . .
Au2 Au 0.60007(6) 0.48178(8) 0.47302(5) 0.0675(4) Uani 1 1 d . U . . .
Au3 Au 0.42641(6) 0.39580(8) 0.49385(5) 0.0692(4) Uani 1 1 d . U . . .
Au4 Au 0.32198(6) 0.39183(9) 0.55050(5) 0.0805(5) Uani 1 1 d . U . . .
P1 P 0.6013(4) 0.4744(5) 0.6607(3) 0.067(2) Uani 1 1 d . U . . .
P2 P 0.6298(4) 0.3753(5) 0.4421(4) 0.072(2) Uani 1 1 d . U . . .
P3 P 0.4286(5) 0.2846(6) 0.4594(4) 0.079(2) Uani 1 1 d . U . . .
P4 P 0.3726(5) 0.3461(7) 0.6472(4) 0.089(3) Uani 1 1 d . U . . .
C1 C 0.4973(15) 0.396(2) 0.6748(13) 0.079(7) Uani 1 1 d . U . . .
H1A H 0.4785 0.3981 0.6299 0.095 Uiso 1 1 calc R . . . .
H1B H 0.5236 0.3526 0.6877 0.095 Uiso 1 1 calc R . . . .
C2 C 0.2653(17) 0.4224(17) 0.4672(13) 0.068(6) Uani 1 1 d . U . . .
C3 C 0.6532(10) 0.5472(12) 0.7001(9) 0.077(5) Uani 1 1 d . U . . .
C4 C 0.6537(11) 0.5720(14) 0.7545(9) 0.096(8) Uani 1 1 d G U . . .
H4 H 0.6240 0.5527 0.7705 0.115 Uiso 1 1 calc R . . . .
C5 C 0.6977(12) 0.6250(14) 0.7855(8) 0.104(9) Uani 1 1 d G U . . .
H5 H 0.6980 0.6419 0.8227 0.125 Uiso 1 1 calc R . . . .
C6 C 0.7412(12) 0.6532(12) 0.7620(10) 0.103(9) Uani 1 1 d G U . . .
H6 H 0.7713 0.6894 0.7832 0.124 Uiso 1 1 calc R . . . .
C7 C 0.7407(11) 0.6285(13) 0.7076(10) 0.102(9) Uani 1 1 d G U . . .
H7 H 0.7704 0.6478 0.6915 0.122 Uiso 1 1 calc R . . . .
C8 C 0.6967(11) 0.5754(13) 0.6766(8) 0.086(7) Uani 1 1 d G U . . .
H8 H 0.6964 0.5585 0.6394 0.104 Uiso 1 1 calc R . . . .
C9 C 0.4388(17) 0.2819(19) 0.3882(14) 0.079(6) Uani 1 1 d . U . . .
H9A H 0.4522 0.2345 0.3817 0.095 Uiso 1 1 calc R . . . .
H9B H 0.3950 0.2927 0.3542 0.095 Uiso 1 1 calc R . . . .
C10 C 0.4959(15) 0.3370(17) 0.3880(13) 0.070(6) Uani 1 1 d . U . . .
H10A H 0.4946 0.3406 0.3465 0.083 Uiso 1 1 calc R . . . .
H10B H 0.4862 0.3833 0.4002 0.083 Uiso 1 1 calc R . . . .
C11 C 0.3133(11) 0.3502(16) 0.6842(10) 0.092(7) Uani 1 1 d . U . . .
C12 C 0.2463(12) 0.3699(17) 0.6521(8) 0.121(10) Uani 1 1 d G U . . .
H12 H 0.2307 0.3825 0.6105 0.145 Uiso 1 1 calc R . . . .
C13 C 0.2022(10) 0.3712(18) 0.6810(11) 0.130(11) Uani 1 1 d G U . . .
H13 H 0.1564 0.3847 0.6590 0.156 Uiso 1 1 calc R . . . .
C14 C 0.2250(11) 0.3528(17) 0.7419(11) 0.120(11) Uani 1 1 d G U . . .
H14 H 0.1948 0.3537 0.7616 0.144 Uiso 1 1 calc R . . . .
C15 C 0.2920(12) 0.3331(17) 0.7740(8) 0.117(10) Uani 1 1 d G U . . .
H15 H 0.3076 0.3205 0.8157 0.141 Uiso 1 1 calc R . . . .
C16 C 0.3361(9) 0.3318(16) 0.7451(9) 0.103(9) Uani 1 1 d G U . . .
H16 H 0.3819 0.3183 0.7671 0.124 Uiso 1 1 calc R . . . .
C17 C 0.5138(13) 0.2472(13) 0.5732(11) 0.094(8) Uani 1 1 d . U . . .
H17 H 0.4938 0.2841 0.5862 0.113 Uiso 1 1 calc R . . . .
C18 C 0.5632(14) 0.2062(16) 0.6158(8) 0.114(10) Uani 1 1 d G U . . .
H18 H 0.5770 0.2151 0.6580 0.137 Uiso 1 1 calc R . . . .
C19 C 0.5924(13) 0.1522(15) 0.5968(12) 0.128(11) Uani 1 1 d G U . . .
H19 H 0.6262 0.1242 0.6260 0.154 Uiso 1 1 calc R . . . .
C20 C 0.5722(15) 0.1391(14) 0.5351(13) 0.130(11) Uani 1 1 d G U . . .
H20 H 0.5922 0.1022 0.5221 0.156 Uiso 1 1 calc R . . . .
C21 C 0.5228(15) 0.1801(15) 0.4924(9) 0.115(10) Uani 1 1 d G U . . .
H21 H 0.5089 0.1711 0.4502 0.138 Uiso 1 1 calc R . . . .
C22 C 0.4935(12) 0.2341(14) 0.5114(10) 0.091(6) Uani 1 1 d G U . . .
C23 C 0.4416(16) 0.394(2) 0.6942(14) 0.085(6) Uani 1 1 d . U . . .
H23A H 0.4266 0.4425 0.6960 0.102 Uiso 1 1 calc R . . . .
H23B H 0.4584 0.3749 0.7359 0.102 Uiso 1 1 calc R . . . .
C24 C 0.5669(16) 0.313(2) 0.4327(15) 0.082(6) Uani 1 1 d . U . . .
H24A H 0.5785 0.2692 0.4174 0.099 Uiso 1 1 calc R . . . .
H24B H 0.5659 0.3027 0.4728 0.099 Uiso 1 1 calc R . . . .
C25 C 0.6584(11) 0.4002(12) 0.6799(11) 0.089(6) Uani 1 1 d . U . . .
C26 C 0.6970(14) 0.3842(14) 0.7405(10) 0.110(9) Uani 1 1 d G U . . .
H26 H 0.6940 0.4122 0.7718 0.132 Uiso 1 1 calc R . . . .
C27 C 0.7399(13) 0.3271(16) 0.7554(10) 0.124(10) Uani 1 1 d G U . . .
H27 H 0.7662 0.3162 0.7968 0.148 Uiso 1 1 calc R . . . .
C28 C 0.7442(12) 0.2861(12) 0.7096(14) 0.114(9) Uani 1 1 d G U . . .
H28 H 0.7735 0.2471 0.7198 0.136 Uiso 1 1 calc R . . . .
C29 C 0.7057(14) 0.3021(14) 0.6490(12) 0.116(10) Uani 1 1 d G U . . .
H29 H 0.7086 0.2741 0.6177 0.140 Uiso 1 1 calc R . . . .
C30 C 0.6628(12) 0.3592(15) 0.6341(9) 0.105(9) Uani 1 1 d G U . . .
H30 H 0.6364 0.3701 0.5927 0.126 Uiso 1 1 calc R . . . .
C31 C 0.3519(11) 0.2321(14) 0.4409(10) 0.087(6) Uani 1 1 d . U . . .
C32 C 0.2902(14) 0.2667(11) 0.4188(12) 0.106(8) Uani 1 1 d G U . . .
H32 H 0.2890 0.3157 0.4142 0.127 Uiso 1 1 calc R . . . .
C33 C 0.2304(11) 0.2297(16) 0.4034(12) 0.115(9) Uani 1 1 d G U . . .
H33 H 0.1883 0.2534 0.3883 0.138 Uiso 1 1 calc R . . . .
C34 C 0.2323(11) 0.1581(16) 0.4100(12) 0.112(9) Uani 1 1 d G U . . .
H34 H 0.1914 0.1328 0.3995 0.134 Uiso 1 1 calc R . . . .
C35 C 0.2939(15) 0.1235(11) 0.4321(12) 0.108(8) Uani 1 1 d G U . . .
H35 H 0.2952 0.0745 0.4366 0.129 Uiso 1 1 calc R . . . .
C36 C 0.3537(11) 0.1605(14) 0.4475(10) 0.096(7) Uani 1 1 d G U . . .
H36 H 0.3959 0.1368 0.4626 0.115 Uiso 1 1 calc R . . . .
C37 C 0.4002(13) 0.2580(12) 0.6502(12) 0.095(6) Uani 1 1 d . U . . .
C38 C 0.4514(12) 0.2310(15) 0.7020(10) 0.102(7) Uani 1 1 d G U . . .
H38 H 0.4747 0.2601 0.7359 0.122 Uiso 1 1 calc R . . . .
C39 C 0.4686(11) 0.1613(16) 0.7042(10) 0.108(8) Uani 1 1 d G U . . .
H39 H 0.5036 0.1428 0.7396 0.130 Uiso 1 1 calc R . . . .
C40 C 0.4346(15) 0.1186(12) 0.6546(13) 0.117(9) Uani 1 1 d G U . . .
H40 H 0.4463 0.0710 0.6561 0.141 Uiso 1 1 calc R . . . .
C41 C 0.3833(14) 0.1456(15) 0.6028(11) 0.119(9) Uani 1 1 d G U . . .
H41 H 0.3601 0.1165 0.5689 0.142 Uiso 1 1 calc R . . . .
C42 C 0.3662(11) 0.2153(16) 0.6006(9) 0.107(8) Uani 1 1 d G U . . .
H42 H 0.3312 0.2337 0.5652 0.129 Uiso 1 1 calc R . . . .
C43 C 0.5451(16) 0.458(2) 0.7010(13) 0.085(6) Uani 1 1 d . U . . .
H43A H 0.5734 0.4494 0.7445 0.102 Uiso 1 1 calc R . . . .
H43B H 0.5177 0.5001 0.6982 0.102 Uiso 1 1 calc R . . . .
C44 C 0.6633(13) 0.4414(12) 0.3549(11) 0.098(8) Uani 1 1 d . U . . .
H44 H 0.6654 0.4824 0.3775 0.117 Uiso 1 1 calc R . . . .
C45 C 0.6433(13) 0.3792(14) 0.3717(9) 0.092(6) Uani 1 1 d G U . . .
C46 C 0.6402(13) 0.3193(12) 0.3387(12) 0.106(8) Uani 1 1 d G U . . .
H46 H 0.6266 0.2768 0.3502 0.127 Uiso 1 1 calc R . . . .
C47 C 0.6570(14) 0.3215(13) 0.2887(11) 0.114(9) Uani 1 1 d G U . . .
H47 H 0.6549 0.2805 0.2661 0.137 Uiso 1 1 calc R . . . .
C48 C 0.6769(15) 0.3837(16) 0.2718(10) 0.121(10) Uani 1 1 d G U . . .
H48 H 0.6884 0.3852 0.2377 0.145 Uiso 1 1 calc R . . . .
C49 C 0.6801(14) 0.4436(13) 0.3049(12) 0.120(9) Uani 1 1 d G U . . .
H49 H 0.6937 0.4861 0.2934 0.144 Uiso 1 1 calc R . . . .
C50 C 0.7687(17) 0.2287(14) 0.5344(16) 0.150(13) Uani 1 1 d . U . . .
H50 H 0.7708 0.1795 0.5359 0.180 Uiso 1 1 calc R . . . .
C51 C 0.8249(13) 0.2676(19) 0.5701(13) 0.143(12) Uani 1 1 d G U . . .
H51 H 0.8654 0.2450 0.5960 0.172 Uiso 1 1 calc R . . . .
C52 C 0.8219(12) 0.3395(19) 0.5678(13) 0.142(12) Uani 1 1 d G U . . .
H52 H 0.8603 0.3661 0.5922 0.170 Uiso 1 1 calc R . . . .
C53 C 0.7627(15) 0.3726(14) 0.5299(14) 0.125(10) Uani 1 1 d G U . . .
H53 H 0.7606 0.4217 0.5284 0.150 Uiso 1 1 calc R . . . .
C54 C 0.7065(11) 0.3336(17) 0.4942(11) 0.101(7) Uani 1 1 d G U . . .
C55 C 0.7095(13) 0.2617(17) 0.4964(13) 0.121(10) Uani 1 1 d G U . . .
H55 H 0.6711 0.2351 0.4720 0.146 Uiso 1 1 calc R . . . .
C56 C 0.2210(18) 0.446(2) 0.4236(16) 0.090(8) Uani 1 1 d . U . . .
C57 C 0.1711(11) 0.4705(15) 0.3622(9) 0.102(9) Uani 1 1 d . U . . .
C58 C 0.1122(13) 0.4329(13) 0.3314(12) 0.113(10) Uani 1 1 d G U . . .
H58 H 0.1037 0.3917 0.3488 0.136 Uiso 1 1 calc R . . . .
C59 C 0.0657(10) 0.4555(15) 0.2751(11) 0.114(10) Uani 1 1 d G U . . .
H59 H 0.0255 0.4298 0.2540 0.137 Uiso 1 1 calc R . . . .
C60 C 0.0781(11) 0.5157(16) 0.2495(9) 0.112(9) Uani 1 1 d G U . . .
C61 C 0.1370(13) 0.5533(13) 0.2803(11) 0.108(9) Uani 1 1 d G U . . .
H61 H 0.1455 0.5944 0.2629 0.129 Uiso 1 1 calc R . . . .
C62 C 0.1835(10) 0.5307(14) 0.3367(10) 0.103(9) Uani 1 1 d G U . . .
H62 H 0.2237 0.5564 0.3577 0.123 Uiso 1 1 calc R . . . .
C63 C -0.0526(13) 0.5204(19) 0.1669(18) 0.142(9) Uani 1 1 d . U . . .
C64 C -0.0852(17) 0.486(2) 0.1117(16) 0.155(11) Uani 1 1 d G U . . .
C65 C -0.1499(17) 0.4599(19) 0.0958(15) 0.158(12) Uani 1 1 d G U . . .
H65 H -0.1721 0.4367 0.0580 0.190 Uiso 1 1 calc R . . . .
C66 C -0.1820(13) 0.4673(19) 0.1351(19) 0.160(11) Uani 1 1 d G U . . .
C67 C -0.1494(18) 0.501(2) 0.1904(17) 0.157(12) Uani 1 1 d G U . . .
H67 H -0.1714 0.5062 0.2173 0.189 Uiso 1 1 calc R . . . .
C68 C -0.0847(18) 0.5277(19) 0.2063(14) 0.150(11) Uani 1 1 d G U . . .
C69 C -0.252(2) 0.435(3) 0.121(3) 0.177(17) Uani 1 1 d . U . . .
H69A H -0.2862 0.4589 0.0856 0.265 Uiso 1 1 calc GR . . . .
H69B H -0.2634 0.4401 0.1560 0.265 Uiso 1 1 calc GR . . . .
H69C H -0.2513 0.3858 0.1111 0.265 Uiso 1 1 calc GR . . . .
C70 C 0.107(2) 0.5747(19) 0.1333(17) 0.160(11) Uani 1 1 d . U . . .
C71 C 0.1307(17) 0.620(3) 0.1013(18) 0.177(12) Uani 1 1 d G U . . .
H71 H 0.1683 0.6069 0.0927 0.212 Uiso 1 1 calc R . . . .
C72 C 0.100(2) 0.684(2) 0.0820(17) 0.186(12) Uani 1 1 d G U . . .
C73 C 0.045(2) 0.7023(19) 0.0947(19) 0.180(12) Uani 1 1 d G U . . .
H73 H 0.0232 0.7459 0.0815 0.216 Uiso 1 1 calc R . . . .
C74 C 0.0208(17) 0.657(2) 0.1267(18) 0.171(11) Uani 1 1 d G U . . .
C75 C 0.052(2) 0.594(2) 0.1460(15) 0.152(10) Uani 1 1 d G U . . .
B1 B 0.021(3) 0.546(4) 0.184(3) 0.137(9) Uani 1 1 d . U . . .
C76 C -0.053(3) 0.572(3) 0.268(3) 0.167(17) Uani 1 1 d . U . . .
H76A H -0.0117 0.5953 0.2707 0.250 Uiso 1 1 calc GR . . . .
H76B H -0.0415 0.5406 0.3033 0.250 Uiso 1 1 calc GR . . . .
H76C H -0.0857 0.6063 0.2691 0.250 Uiso 1 1 calc GR . . . .
C77 C -0.037(3) 0.685(4) 0.140(3) 0.21(2) Uani 1 1 d . U . . .
H77A H -0.0506 0.6500 0.1625 0.314 Uiso 1 1 calc R . . . .
H77B H -0.0229 0.7272 0.1643 0.314 Uiso 1 1 calc R . . . .
H77C H -0.0756 0.6953 0.1016 0.314 Uiso 1 1 calc R . . . .
C78 C -0.054(3) 0.472(4) 0.064(3) 0.19(2) Uani 1 1 d . U . . .
H78A H -0.0366 0.5151 0.0546 0.278 Uiso 1 1 calc GR . . . .
H78B H -0.0886 0.4525 0.0270 0.278 Uiso 1 1 calc GR . . . .
H78C H -0.0165 0.4385 0.0815 0.278 Uiso 1 1 calc GR . . . .
C79 C 0.130(3) 0.743(4) 0.056(3) 0.23(2) Uani 1 1 d . U . . .
H79A H 0.1711 0.7264 0.0529 0.343 Uiso 1 1 calc GR . . . .
H79B H 0.1404 0.7830 0.0833 0.343 Uiso 1 1 calc GR . . . .
H79C H 0.0966 0.7563 0.0156 0.343 Uiso 1 1 calc GR . . . .
C80 C 0.140(3) 0.501(3) 0.149(3) 0.178(17) Uani 1 1 d . U . . .
H80A H 0.1405 0.4800 0.1119 0.267 Uiso 1 1 calc GR . . . .
H80B H 0.1148 0.4721 0.1653 0.267 Uiso 1 1 calc GR . . . .
H80C H 0.1871 0.5059 0.1792 0.267 Uiso 1 1 calc GR . . . .

loop_
_atom_site_aniso_label
_atom_site_aniso_U_11
_atom_site_aniso_U_22
_atom_site_aniso_U_33
_atom_site_aniso_U_23
_atom_site_aniso_U_13
_atom_site_aniso_U_12
Au1 0.0503(6) 0.1077(11) 0.0377(5) 0.0032(6) 0.0239(5) 0.0041(6)
Au2 0.0504(6) 0.1138(11) 0.0466(6) -0.0019(6) 0.0284(5) 0.0026(7)
Au3 0.0604(7) 0.1104(11) 0.0463(6) -0.0067(6) 0.0316(5) -0.0091(7)
Au4 0.0611(7) 0.1405(14) 0.0505(7) 0.0013(7) 0.0336(6) -0.0064(8)
P1 0.045(4) 0.120(7) 0.037(3) 0.012(4) 0.018(3) 0.003(4)
P2 0.062(4) 0.106(6) 0.060(4) 0.000(4) 0.038(4) 0.009(4)
P3 0.090(5) 0.098(6) 0.062(4) -0.012(4) 0.044(4) -0.013(4)
P4 0.070(5) 0.154(8) 0.055(4) 0.018(4) 0.038(4) 0.011(5)
C1 0.061(9) 0.143(16) 0.039(11) 0.007(11) 0.027(9) 0.001(10)
C2 0.082(10) 0.068(15) 0.050(8) -0.014(8) 0.022(7) -0.012(10)
C3 0.053(10) 0.131(11) 0.048(9) 0.003(8) 0.021(8) -0.004(8)
C4 0.081(15) 0.157(17) 0.059(10) -0.017(11) 0.038(10) -0.028(13)
C5 0.089(16) 0.160(18) 0.069(12) -0.020(12) 0.037(11) -0.030(14)
C6 0.083(16) 0.158(18) 0.071(13) -0.011(13) 0.033(11) -0.025(14)
C7 0.079(14) 0.157(18) 0.071(13) -0.012(12) 0.033(11) -0.027(13)
C8 0.066(13) 0.144(16) 0.054(11) -0.002(11) 0.029(10) -0.016(12)
C9 0.082(10) 0.107(14) 0.059(8) -0.008(8) 0.038(8) -0.004(9)
C10 0.080(9) 0.088(14) 0.057(11) -0.021(9) 0.045(8) 0.005(8)
C11 0.078(9) 0.152(17) 0.066(9) 0.009(10) 0.048(8) 0.005(10)
C12 0.084(10) 0.22(3) 0.076(12) 0.017(14) 0.049(9) 0.025(12)
C13 0.091(12) 0.23(3) 0.089(13) 0.028(16) 0.059(11) 0.030(14)
C14 0.091(13) 0.21(3) 0.086(13) 0.021(16) 0.060(11) 0.032(16)
C15 0.093(13) 0.20(3) 0.081(12) 0.027(14) 0.063(11) 0.032(16)
C16 0.088(12) 0.17(3) 0.071(10) 0.014(11) 0.054(9) 0.020(14)
C17 0.092(15) 0.129(18) 0.077(9) 0.001(9) 0.049(8) -0.003(13)
C18 0.114(17) 0.16(2) 0.086(11) 0.015(11) 0.057(10) 0.023(15)
C19 0.132(19) 0.17(2) 0.099(13) 0.013(12) 0.062(13) 0.036(17)
C20 0.14(2) 0.159(19) 0.101(13) 0.015(13) 0.062(13) 0.041(16)
C21 0.129(18) 0.138(16) 0.091(12) 0.004(11) 0.056(11) 0.023(14)
C22 0.094(11) 0.119(12) 0.076(8) 0.004(8) 0.050(7) -0.003(9)
C23 0.066(8) 0.143(14) 0.057(10) 0.022(9) 0.038(7) 0.013(8)
C24 0.076(8) 0.110(11) 0.076(12) -0.004(9) 0.047(8) 0.005(8)
C25 0.063(11) 0.127(11) 0.079(11) 0.019(8) 0.031(9) 0.008(9)
C26 0.095(17) 0.142(17) 0.082(11) 0.025(10) 0.023(10) 0.021(14)
C27 0.103(18) 0.147(19) 0.107(14) 0.027(12) 0.028(12) 0.026(15)
C28 0.083(17) 0.139(18) 0.115(15) 0.022(13) 0.037(14) 0.004(14)
C29 0.092(18) 0.144(16) 0.113(15) 0.016(12) 0.042(13) 0.022(14)
C30 0.087(17) 0.141(15) 0.091(12) 0.014(10) 0.041(11) 0.017(13)
C31 0.093(9) 0.119(11) 0.067(12) -0.016(9) 0.052(8) -0.016(8)
C32 0.095(10) 0.133(14) 0.104(19) -0.008(12) 0.055(10) -0.010(9)
C33 0.100(11) 0.143(16) 0.12(2) -0.020(15) 0.062(11) -0.019(10)
C34 0.114(13) 0.142(16) 0.101(19) -0.021(15) 0.066(13) -0.021(11)
C35 0.116(13) 0.134(14) 0.094(19) -0.026(12) 0.064(14) -0.024(10)
C36 0.111(13) 0.120(12) 0.077(16) -0.018(10) 0.059(12) -0.017(9)
C37 0.087(12) 0.153(10) 0.075(10) 0.017(7) 0.064(9) 0.009(8)
C38 0.094(14) 0.159(14) 0.080(11) 0.017(9) 0.063(10) 0.015(11)
C39 0.106(17) 0.159(15) 0.084(13) 0.017(10) 0.065(12) 0.017(12)
C40 0.12(2) 0.162(15) 0.090(14) 0.011(11) 0.065(13) 0.015(13)
C41 0.12(2) 0.159(14) 0.090(14) 0.010(10) 0.062(13) 0.013(11)
C42 0.112(16) 0.157(13) 0.079(11) 0.013(9) 0.065(11) 0.007(11)
C43 0.063(10) 0.149(15) 0.048(12) 0.003(11) 0.029(9) -0.004(9)
C44 0.100(19) 0.143(14) 0.064(12) 0.001(9) 0.047(13) 0.004(12)
C45 0.086(14) 0.137(13) 0.071(9) 0.001(8) 0.050(9) 0.013(10)
C46 0.11(2) 0.145(15) 0.089(13) -0.010(10) 0.067(13) 0.005(13)
C47 0.12(2) 0.161(18) 0.091(13) -0.012(12) 0.072(15) -0.001(15)
C48 0.13(2) 0.167(18) 0.090(14) -0.011(13) 0.074(16) -0.011(17)
C49 0.14(2) 0.164(18) 0.080(14) -0.004(11) 0.069(15) -0.008(16)
C50 0.113(16) 0.172(17) 0.14(2) 0.010(14) 0.023(15) 0.046(12)
C51 0.105(15) 0.186(19) 0.13(2) -0.002(17) 0.035(14) 0.044(13)
C52 0.098(12) 0.186(19) 0.13(2) -0.004(16) 0.030(12) 0.042(12)
C53 0.084(11) 0.168(17) 0.116(18) -0.004(13) 0.033(11) 0.027(10)
C54 0.080(9) 0.152(13) 0.081(11) 0.010(9) 0.042(7) 0.027(8)
C55 0.098(14) 0.151(14) 0.108(19) 0.011(11) 0.034(13) 0.032(10)
C56 0.073(11) 0.133(19) 0.064(9) 0.010(11) 0.027(8) -0.009(12)
C57 0.074(11) 0.162(18) 0.067(10) 0.018(10) 0.025(8) -0.005(11)
C58 0.077(12) 0.172(19) 0.083(12) 0.011(12) 0.025(9) -0.010(12)
C59 0.077(13) 0.177(19) 0.082(12) 0.012(12) 0.025(10) -0.007(12)
C60 0.072(11) 0.176(19) 0.085(11) 0.012(11) 0.028(9) -0.004(11)
C61 0.074(12) 0.170(19) 0.075(12) 0.020(12) 0.026(9) -0.002(12)
C62 0.071(12) 0.162(18) 0.072(11) 0.019(11) 0.026(9) -0.004(12)
C63 0.083(11) 0.19(2) 0.131(15) 0.023(14) 0.020(9) 0.001(12)
C64 0.088(14) 0.21(3) 0.139(16) 0.009(16) 0.019(11) -0.003(15)
C65 0.087(14) 0.20(3) 0.158(19) 0.013(18) 0.021(12) 0.001(16)
C66 0.095(14) 0.20(3) 0.17(2) 0.015(19) 0.030(13) 0.002(15)
C67 0.095(14) 0.20(3) 0.17(2) 0.017(19) 0.037(13) -0.003(15)
C68 0.095(13) 0.19(3) 0.146(17) 0.018(17) 0.034(12) -0.004(15)
C69 0.097(16) 0.20(4) 0.21(3) 0.01(3) 0.041(18) 0.00(2)
C70 0.116(17) 0.24(2) 0.11(2) 0.040(17) 0.036(16) -0.002(15)
C71 0.13(2) 0.25(3) 0.14(2) 0.053(19) 0.053(18) 0.002(17)
C72 0.14(2) 0.26(3) 0.16(2) 0.064(19) 0.065(19) 0.008(17)
C73 0.14(2) 0.24(2) 0.16(2) 0.060(18) 0.058(19) 0.002(16)
C74 0.129(19) 0.23(2) 0.15(2) 0.053(16) 0.052(17) 0.004(15)
C75 0.108(15) 0.22(2) 0.108(16) 0.034(14) 0.027(13) -0.010(13)
B1 0.088(11) 0.20(2) 0.097(12) 0.025(12) 0.017(9) -0.006(11)
C76 0.10(2) 0.23(4) 0.16(2) 0.00(2) 0.042(17) -0.01(2)
C77 0.18(3) 0.25(3) 0.23(4) 0.10(3) 0.11(3) 0.04(3)
C78 0.11(2) 0.27(5) 0.16(2) -0.03(3) 0.04(2) -0.03(3)
C79 0.18(3) 0.28(3) 0.25(5) 0.10(3) 0.11(4) 0.02(2)
C80 0.15(3) 0.25(3) 0.14(4) 0.05(2) 0.06(3) 0.01(2)

loop_
_atom_type_symbol
_atom_type_description
_atom_type_scat_dispersion_real
_atom_type_scat_dispersion_imag
_atom_type_scat_source
C C 0.0033 0.0016 'International Tables Vol C Tables 4.2.6.8 and 6.1.1.4'
H H 0.0000 0.0000 'International Tables Vol C Tables 4.2.6.8 and 6.1.1.4'
Au Au -2.0133 8.8022 'International Tables Vol C Tables 4.2.6.8 and 6.1.1.4'
B B 0.0013 0.0007 'International Tables Vol C Tables 4.2.6.8 and 6.1.1.4'
P P 0.1023 0.0942 'International Tables Vol C Tables 4.2.6.8 and 6.1.1.4'

loop_
_geom_angle_atom_site_label_1
_geom_angle_atom_site_label_2
_geom_angle_atom_site_label_3
_geom_angle
_geom_angle_site_symmetry_1
_geom_angle_site_symmetry_3
_geom_angle_publ_flag
Au1 Au1 Au2 62.96(5) 3_666 . ?
Au1 Au1 Au2 62.07(4) 3_666 3_666 ?
Au1 Au1 Au3 64.30(6) 3_666 . ?
Au1 Au1 Au3 60.89(5) 3_666 3_666 ?
Au2 Au1 Au2 125.04(4) . 3_666 ?
Au2 Au1 Au3 54.63(5) . 3_666 ?
Au2 Au1 Au3 97.30(5) 3_666 3_666 ?
Au3 Au1 Au2 99.89(6) . . ?
Au3 Au1 Au2 55.32(4) . 3_666 ?
Au3 Au1 Au3 125.20(5) . 3_666 ?
P1 Au1 Au1 175.9(2) 3_666 3_666 ?
P1 Au1 Au2 113.86(19) 3_666 . ?
P1 Au1 Au2 121.04(19) 3_666 3_666 ?
P1 Au1 Au3 114.7(2) 3_666 . ?
P1 Au1 Au3 119.9(2) 3_666 3_666 ?
Au1 Au2 Au1 54.96(4) . 3_666 ?
Au1 Au2 Au4 112.47(6) . 3_666 ?
Au1 Au2 Au4 122.27(6) 3_666 3_666 ?
Au3 Au2 Au1 63.88(5) 3_666 . ?
Au3 Au2 Au1 61.39(4) 3_666 3_666 ?
Au3 Au2 Au4 63.65(5) 3_666 3_666 ?
P2 Au2 Au1 122.0(2) . 3_666 ?
P2 Au2 Au1 119.2(2) . . ?
P2 Au2 Au3 176.2(2) . 3_666 ?
P2 Au2 Au4 112.6(2) . 3_666 ?
Au1 Au3 Au1 54.81(5) . 3_666 ?
Au1 Au3 Au4 126.58(6) . . ?
Au1 Au3 Au4 112.72(5) 3_666 . ?
Au2 Au3 Au1 63.29(5) 3_666 . ?
Au2 Au3 Au1 61.48(5) 3_666 3_666 ?
Au2 Au3 Au4 66.35(5) 3_666 . ?
P3 Au3 Au1 122.2(2) . . ?
P3 Au3 Au1 129.0(3) . 3_666 ?
P3 Au3 Au2 169.4(2) . 3_666 ?
P3 Au3 Au4 105.2(2) . . ?
Au3 Au4 Au2 50.00(4) . 3_666 ?
P4 Au4 Au2 114.1(3) . 3_666 ?
P4 Au4 Au3 108.8(2) . . ?
C2 Au4 Au2 75.0(9) . 3_666 ?
C2 Au4 Au3 78.9(10) . . ?
C2 Au4 P4 170.5(10) . . ?
C3 P1 Au1 116.2(8) . 3_666 ?
C3 P1 C25 105.3(12) . . ?
C3 P1 C43 104.9(14) . . ?
C25 P1 Au1 114.1(9) . 3_666 ?
C25 P1 C43 104.7(15) . . ?
C43 P1 Au1 110.6(10) . 3_666 ?
C24 P2 Au2 109.9(12) . . ?
C24 P2 C45 108.3(14) . . ?
C24 P2 C54 103.1(16) . . ?
C45 P2 Au2 114.9(10) . . ?
C54 P2 Au2 117.3(11) . . ?
C54 P2 C45 102.3(12) . . ?
C9 P3 Au3 113.2(13) . . ?
C9 P3 C31 101.4(13) . . ?
C22 P3 Au3 112.9(10) . . ?
C22 P3 C9 106.8(15) . . ?
C22 P3 C31 104.5(14) . . ?
C31 P3 Au3 116.9(10) . . ?
C11 P4 Au4 109.5(9) . . ?
C23 P4 Au4 112.5(12) . . ?
C23 P4 C11 104.3(14) . . ?
C23 P4 C37 107.4(16) . . ?
C37 P4 Au4 114.6(10) . . ?
C37 P4 C11 108.0(13) . . ?
H1A C1 H1B 107.8 . . ?
C23 C1 H1A 109.0 . . ?
C23 C1 H1B 109.0 . . ?
C23 C1 C43 113(3) . . ?
C43 C1 H1A 109.0 . . ?
C43 C1 H1B 109.0 . . ?
C56 C2 Au4 164(3) . . ?
C4 C3 P1 121.8(12) . . ?
C4 C3 C8 120.0 . . ?
C8 C3 P1 118.1(12) . . ?
C3 C4 H4 120.0 . . ?
C5 C4 C3 120.0 . . ?
C5 C4 H4 120.0 . . ?
C4 C5 H5 120.0 . . ?
C6 C5 C4 120.0 . . ?
C6 C5 H5 120.0 . . ?
C5 C6 H6 120.0 . . ?
C5 C6 C7 120.0 . . ?
C7 C6 H6 120.0 . . ?
C6 C7 H7 120.0 . . ?
C6 C7 C8 120.0 . . ?
C8 C7 H7 120.0 . . ?
C3 C8 H8 120.0 . . ?
C7 C8 C3 120.0 . . ?
C7 C8 H8 120.0 . . ?
P3 C9 H9A 109.3 . . ?
P3 C9 H9B 109.3 . . ?
H9A C9 H9B 108.0 . . ?
C10 C9 P3 111(2) . . ?
C10 C9 H9A 109.3 . . ?
C10 C9 H9B 109.3 . . ?
C9 C10 H10A 109.7 . . ?
C9 C10 H10B 109.7 . . ?
H10A C10 H10B 108.2 . . ?
C24 C10 C9 110(3) . . ?
C24 C10 H10A 109.7 . . ?
C24 C10 H10B 109.7 . . ?
C12 C11 P4 121.3(13) . . ?
C12 C11 C16 120.0 . . ?
C16 C11 P4 118.7(13) . . ?
C11 C12 H12 120.0 . . ?
C11 C12 C13 120.0 . . ?
C13 C12 H12 120.0 . . ?
C12 C13 H13 120.0 . . ?
C14 C13 C12 120.0 . . ?
C14 C13 H13 120.0 . . ?
C13 C14 H14 120.0 . . ?
C13 C14 C15 120.0 . . ?
C15 C14 H14 120.0 . . ?
C14 C15 H15 120.0 . . ?
C16 C15 C14 120.0 . . ?
C16 C15 H15 120.0 . . ?
C11 C16 H16 120.0 . . ?
C15 C16 C11 120.0 . . ?
C15 C16 H16 120.0 . . ?
C18 C17 H17 120.0 . . ?
C18 C17 C22 120.0 . . ?
C22 C17 H17 120.0 . . ?
C17 C18 H18 120.0 . . ?
C17 C18 C19 120.0 . . ?
C19 C18 H18 120.0 . . ?
C18 C19 H19 120.0 . . ?
C20 C19 C18 120.0 . . ?
C20 C19 H19 120.0 . . ?
C19 C20 H20 120.0 . . ?
C21 C20 C19 120.0 . . ?
C21 C20 H20 120.0 . . ?
C20 C21 H21 120.0 . . ?
C22 C21 C20 120.0 . . ?
C22 C21 H21 120.0 . . ?
C17 C22 P3 118.4(16) . . ?
C21 C22 P3 121.5(16) . . ?
C21 C22 C17 120.0 . . ?
P4 C23 H23A 108.7 . . ?
P4 C23 H23B 108.7 . . ?
C1 C23 P4 114(2) . . ?
C1 C23 H23A 108.7 . . ?
C1 C23 H23B 108.7 . . ?
H23A C23 H23B 107.6 . . ?
P2 C24 H24A 109.2 . . ?
P2 C24 H24B 109.2 . . ?
C10 C24 P2 112(3) . . ?
C10 C24 H24A 109.2 . . ?
C10 C24 H24B 109.2 . . ?
H24A C24 H24B 107.9 . . ?
C26 C25 P1 119.8(15) . . ?
C26 C25 C30 120.0 . . ?
C30 C25 P1 120.2(15) . . ?
C25 C26 H26 120.0 . . ?
C25 C26 C27 120.0 . . ?
C27 C26 H26 120.0 . . ?
C26 C27 H27 120.0 . . ?
C28 C27 C26 120.0 . . ?
C28 C27 H27 120.0 . . ?
C27 C28 H28 120.0 . . ?
C27 C28 C29 120.0 . . ?
C29 C28 H28 120.0 . . ?
C28 C29 H29 120.0 . . ?
C28 C29 C30 120.0 . . ?
C30 C29 H29 120.0 . . ?
C25 C30 H30 120.0 . . ?
C29 C30 C25 120.0 . . ?
C29 C30 H30 120.0 . . ?
C32 C31 P3 117.4(17) . . ?
C32 C31 C36 120.0 . . ?
C36 C31 P3 122.6(17) . . ?
C31 C32 H32 120.0 . . ?
C31 C32 C33 120.0 . . ?
C33 C32 H32 120.0 . . ?
C32 C33 H33 120.0 . . ?
C34 C33 C32 120.0 . . ?
C34 C33 H33 120.0 . . ?
C33 C34 H34 120.0 . . ?
C35 C34 C33 120.0 . . ?
C35 C34 H34 120.0 . . ?
C34 C35 H35 120.0 . . ?
C34 C35 C36 120.0 . . ?
C36 C35 H35 120.0 . . ?
C31 C36 H36 120.0 . . ?
C35 C36 C31 120.0 . . ?
C35 C36 H36 120.0 . . ?
C38 C37 P4 121.5(18) . . ?
C38 C37 C42 120.0 . . ?
C42 C37 P4 118.4(18) . . ?
C37 C38 H38 120.0 . . ?
C39 C38 C37 120.0 . . ?
C39 C38 H38 120.0 . . ?
C38 C39 H39 120.0 . . ?
C38 C39 C40 120.0 . . ?
C40 C39 H39 120.0 . . ?
C39 C40 H40 120.0 . . ?
C41 C40 C39 120.0 . . ?
C41 C40 H40 120.0 . . ?
C40 C41 H41 120.0 . . ?
C42 C41 C40 120.0 . . ?
C42 C41 H41 120.0 . . ?
C37 C42 H42 120.0 . . ?
C41 C42 C37 120.0 . . ?
C41 C42 H42 120.0 . . ?
P1 C43 H43A 109.0 . . ?
P1 C43 H43B 109.0 . . ?
C1 C43 P1 113(2) . . ?
C1 C43 H43A 109.0 . . ?
C1 C43 H43B 109.0 . . ?
H43A C43 H43B 107.8 . . ?
C45 C44 H44 120.0 . . ?
C45 C44 C49 120.0 . . ?
C49 C44 H44 120.0 . . ?
C44 C45 P2 119.3(15) . . ?
C44 C45 C46 120.0 . . ?
C46 C45 P2 120.4(15) . . ?
C45 C46 H46 120.0 . . ?
C47 C46 C45 120.0 . . ?
C47 C46 H46 120.0 . . ?
C46 C47 H47 120.0 . . ?
C46 C47 C48 120.0 . . ?
C48 C47 H47 120.0 . . ?
C47 C48 H48 120.0 . . ?
C47 C48 C49 120.0 . . ?
C49 C48 H48 120.0 . . ?
C44 C49 H49 120.0 . . ?
C48 C49 C44 120.0 . . ?
C48 C49 H49 120.0 . . ?
C51 C50 H50 120.0 . . ?
C51 C50 C55 120.0 . . ?
C55 C50 H50 120.0 . . ?
C50 C51 H51 120.0 . . ?
C52 C51 C50 120.0 . . ?
C52 C51 H51 120.0 . . ?
C51 C52 H52 120.0 . . ?
C51 C52 C53 120.0 . . ?
C53 C52 H52 120.0 . . ?
C52 C53 H53 120.0 . . ?
C52 C53 C54 120.0 . . ?
C54 C53 H53 120.0 . . ?
C53 C54 P2 121(2) . . ?
C55 C54 P2 119(2) . . ?
C55 C54 C53 120.0 . . ?
C50 C55 H55 120.0 . . ?
C54 C55 C50 120.0 . . ?
C54 C55 H55 120.0 . . ?
C2 C56 C57 170(4) . . ?
C58 C57 C56 119(2) . . ?
C58 C57 C62 120.0 . . ?
C62 C57 C56 121(2) . . ?
C57 C58 H58 120.0 . . ?
C59 C58 C57 120.0 . . ?
C59 C58 H58 120.0 . . ?
C58 C59 H59 120.0 . . ?
C60 C59 C58 120.0 . . ?
C60 C59 H59 120.0 . . ?
C59 C60 B1 121(3) . . ?
C61 C60 C59 120.0 . . ?
C61 C60 B1 119(3) . . ?
C60 C61 H61 120.0 . . ?
C60 C61 C62 120.0 . . ?
C62 C61 H61 120.0 . . ?
C57 C62 H62 120.0 . . ?
C61 C62 C57 120.0 . . ?
C61 C62 H62 120.0 . . ?
C64 C63 C68 120.0 . . ?
C64 C63 B1 118(4) . . ?
C68 C63 B1 122(4) . . ?
C63 C64 C78 125(3) . . ?
C65 C64 C63 120.0 . . ?
C65 C64 C78 115(3) . . ?
C64 C65 H65 120.0 . . ?
C64 C65 C66 120.0 . . ?
C66 C65 H65 120.0 . . ?
C65 C66 C69 122(4) . . ?
C67 C66 C65 120.0 . . ?
C67 C66 C69 118(4) . . ?
C66 C67 H67 120.0 . . ?
C68 C67 C66 120.0 . . ?
C68 C67 H67 120.0 . . ?
C63 C68 C76 123(3) . . ?
C67 C68 C63 120.0 . . ?
C67 C68 C76 117(3) . . ?
C66 C69 H69A 109.5 . . ?
C66 C69 H69B 109.5 . . ?
C66 C69 H69C 109.5 . . ?
H69A C69 H69B 109.5 . . ?
H69A C69 H69C 109.5 . . ?
H69B C69 H69C 109.5 . . ?
C71 C70 C75 120.0 . . ?
C71 C70 C80 117(4) . . ?
C75 C70 C80 123(4) . . ?
C70 C71 H71 120.0 . . ?
C70 C71 C72 120.0 . . ?
C72 C71 H71 120.0 . . ?
C71 C72 C79 124(4) . . ?
C73 C72 C71 120.0 . . ?
C73 C72 C79 115(4) . . ?
C72 C73 H73 120.0 . . ?
C72 C73 C74 120.0 . . ?
C74 C73 H73 120.0 . . ?
C73 C74 C75 120.0 . . ?
C73 C74 C77 115(4) . . ?
C75 C74 C77 125(4) . . ?
C70 C75 B1 124(4) . . ?
C74 C75 C70 120.0 . . ?
C74 C75 B1 116(4) . . ?
C63 B1 C60 115(4) . . ?
C63 B1 C75 130(4) . . ?
C75 B1 C60 115(4) . . ?
C68 C76 H76A 109.5 . . ?
C68 C76 H76B 109.5 . . ?
C68 C76 H76C 109.5 . . ?
H76A C76 H76B 109.5 . . ?
H76A C76 H76C 109.5 . . ?
H76B C76 H76C 109.5 . . ?
C74 C77 H77A 109.5 . . ?
C74 C77 H77B 109.5 . . ?
C74 C77 H77C 109.5 . . ?
H77A C77 H77B 109.5 . . ?
H77A C77 H77C 109.5 . . ?
H77B C77 H77C 109.5 . . ?
C64 C78 H78A 109.5 . . ?
C64 C78 H78B 109.5 . . ?
C64 C78 H78C 109.5 . . ?
H78A C78 H78B 109.5 . . ?
H78A C78 H78C 109.5 . . ?
H78B C78 H78C 109.5 . . ?
C72 C79 H79A 109.5 . . ?
C72 C79 H79B 109.5 . . ?
C72 C79 H79C 109.5 . . ?
H79A C79 H79B 109.5 . . ?
H79A C79 H79C 109.5 . . ?
H79B C79 H79C 109.5 . . ?
C70 C80 H80A 109.5 . . ?
C70 C80 H80B 109.5 . . ?
C70 C80 H80C 109.5 . . ?
H80A C80 H80B 109.5 . . ?
H80A C80 H80C 109.5 . . ?
H80B C80 H80C 109.5 . . ?

loop_
_geom_bond_atom_site_label_1
_geom_bond_atom_site_label_2
_geom_bond_distance
_geom_bond_site_symmetry_2
_geom_bond_publ_flag
Au1 Au1 2.626(2) 3_666 ?
Au1 Au2 2.8336(16) . ?
Au1 Au2 2.8565(14) 3_666 ?
Au1 Au3 2.8074(19) . ?
Au1 Au3 2.8955(18) 3_666 ?
Au1 P1 2.311(7) 3_666 ?
Au2 Au1 2.8566(14) 3_666 ?
Au2 Au3 2.630(2) 3_666 ?
Au2 Au4 3.144(2) 3_666 ?
Au2 P2 2.362(9) . ?
Au3 Au1 2.8954(18) 3_666 ?
Au3 Au2 2.630(2) 3_666 ?
Au3 Au4 3.0762(15) . ?
Au3 P3 2.307(10) . ?
Au4 Au2 3.144(2) 3_666 ?
Au4 P4 2.308(9) . ?
Au4 C2 1.97(3) . ?
P1 Au1 2.311(7) 3_666 ?
P1 C3 1.808(19) . ?
P1 C25 1.82(2) . ?
P1 C43 1.86(3) . ?
P2 C24 1.76(4) . ?
P2 C45 1.833(17) . ?
P2 C54 1.81(2) . ?
P3 C9 1.82(3) . ?
P3 C22 1.75(2) . ?
P3 C31 1.84(2) . ?
P4 C11 1.835(17) . ?
P4 C23 1.73(4) . ?
P4 C37 1.79(2) . ?
C1 H1A 0.9900 . ?
C1 H1B 0.9900 . ?
C1 C23 1.46(4) . ?
C1 C43 1.54(5) . ?
C2 C56 1.18(4) . ?
C3 C4 1.3900 . ?
C3 C8 1.3900 . ?
C4 H4 0.9500 . ?
C4 C5 1.3900 . ?
C5 H5 0.9500 . ?
C5 C6 1.3900 . ?
C6 H6 0.9500 . ?
C6 C7 1.3900 . ?
C7 H7 0.9500 . ?
C7 C8 1.3900 . ?
C8 H8 0.9500 . ?
C9 H9A 0.9900 . ?
C9 H9B 0.9900 . ?
C9 C10 1.63(4) . ?
C10 H10A 0.9900 . ?
C10 H10B 0.9900 . ?
C10 C24 1.55(4) . ?
C11 C12 1.3900 . ?
C11 C16 1.3900 . ?
C12 H12 0.9500 . ?
C12 C13 1.3900 . ?
C13 H13 0.9500 . ?
C13 C14 1.3900 . ?
C14 H14 0.9500 . ?
C14 C15 1.3900 . ?
C15 H15 0.9500 . ?
C15 C16 1.3900 . ?
C16 H16 0.9500 . ?
C17 H17 0.9500 . ?
C17 C18 1.3900 . ?
C17 C22 1.3900 . ?
C18 H18 0.9500 . ?
C18 C19 1.3900 . ?
C19 H19 0.9500 . ?
C19 C20 1.3900 . ?
C20 H20 0.9500 . ?
C20 C21 1.3900 . ?
C21 H21 0.9500 . ?
C21 C22 1.3900 . ?
C23 H23A 0.9900 . ?
C23 H23B 0.9900 . ?
C24 H24A 0.9900 . ?
C24 H24B 0.9900 . ?
C25 C26 1.3900 . ?
C25 C30 1.3900 . ?
C26 H26 0.9500 . ?
C26 C27 1.3900 . ?
C27 H27 0.9500 . ?
C27 C28 1.3900 . ?
C28 H28 0.9500 . ?
C28 C29 1.3900 . ?
C29 H29 0.9500 . ?
C29 C30 1.3900 . ?
C30 H30 0.9500 . ?
C31 C32 1.3900 . ?
C31 C36 1.3900 . ?
C32 H32 0.9500 . ?
C32 C33 1.3900 . ?
C33 H33 0.9500 . ?
C33 C34 1.3900 . ?
C34 H34 0.9500 . ?
C34 C35 1.3900 . ?
C35 H35 0.9500 . ?
C35 C36 1.3900 . ?
C36 H36 0.9500 . ?
C37 C38 1.3900 . ?
C37 C42 1.3900 . ?
C38 H38 0.9500 . ?
C38 C39 1.3900 . ?
C39 H39 0.9500 . ?
C39 C40 1.3900 . ?
C40 H40 0.9500 . ?
C40 C41 1.3900 . ?
C41 H41 0.9500 . ?
C41 C42 1.3900 . ?
C42 H42 0.9500 . ?
C43 H43A 0.9900 . ?
C43 H43B 0.9900 . ?
C44 H44 0.9500 . ?
C44 C45 1.3900 . ?
C44 C49 1.3900 . ?
C45 C46 1.3900 . ?
C46 H46 0.9500 . ?
C46 C47 1.3900 . ?
C47 H47 0.9500 . ?
C47 C48 1.3900 . ?
C48 H48 0.9500 . ?
C48 C49 1.3900 . ?
C49 H49 0.9500 . ?
C50 H50 0.9500 . ?
C50 C51 1.3900 . ?
C50 C55 1.3900 . ?
C51 H51 0.9500 . ?
C51 C52 1.3900 . ?
C52 H52 0.9500 . ?
C52 C53 1.3900 . ?
C53 H53 0.9500 . ?
C53 C54 1.3900 . ?
C54 C55 1.3900 . ?
C55 H55 0.9500 . ?
C56 C57 1.51(4) . ?
C57 C58 1.3900 . ?
C57 C62 1.3900 . ?
C58 H58 0.9500 . ?
C58 C59 1.3900 . ?
C59 H59 0.9500 . ?
C59 C60 1.3900 . ?
C60 C61 1.3900 . ?
C60 B1 1.66(6) . ?
C61 H61 0.9500 . ?
C61 C62 1.3900 . ?
C62 H62 0.9500 . ?
C63 C64 1.3900 . ?
C63 C68 1.3900 . ?
C63 B1 1.56(6) . ?
C64 C65 1.3900 . ?
C64 C78 1.57(6) . ?
C65 H65 0.9500 . ?
C65 C66 1.3900 . ?
C66 C67 1.3900 . ?
C66 C69 1.54(5) . ?
C67 H67 0.9500 . ?
C67 C68 1.3900 . ?
C68 C76 1.61(6) . ?
C69 H69A 0.9800 . ?
C69 H69B 0.9800 . ?
C69 H69C 0.9800 . ?
C70 C71 1.3900 . ?
C70 C75 1.3900 . ?
C70 C80 1.57(6) . ?
C71 H71 0.9500 . ?
C71 C72 1.3900 . ?
C72 C73 1.3900 . ?
C72 C79 1.57(6) . ?
C73 H73 0.9500 . ?
C73 C74 1.3900 . ?
C74 C75 1.3900 . ?
C74 C77 1.51(6) . ?
C75 B1 1.62(7) . ?
C76 H76A 0.9800 . ?
C76 H76B 0.9800 . ?
C76 H76C 0.9800 . ?
C77 H77A 0.9800 . ?
C77 H77B 0.9800 . ?
C77 H77C 0.9800 . ?
C78 H78A 0.9800 . ?
C78 H78B 0.9800 . ?
C78 H78C 0.9800 . ?
C79 H79A 0.9800 . ?
C79 H79B 0.9800 . ?
C79 H79C 0.9800 . ?
C80 H80A 0.9800 . ?
C80 H80B 0.9800 . ?
C80 H80C 0.9800 . ?
